data_9007884
loop_
_publ_author_name
'Demartin, F.'
'Gramaccioli, C. M.'
'Pilati, T.'

_publ_section_title
;
 The importance of accurate crystal structure determination
 of uranium minerals. II. Soddyite (UO2)2(SiO4)*2H2O
;
_journal_name_full 'Acta Crystallographica, Section C'
_journal_page_first 1
_journal_page_last 4
_journal_paper_doi 10.1107/S0108270191004481
_journal_volume 48
_journal_year 1992
_chemical_compound_source 'Democratic Republic of the Congo'
_chemical_formula_sum 'H4 O10 Si U2'
_chemical_name_mineral Soddyite
_space_group_IT_number 70
_symmetry_space_group_name_Hall '-F 2uv 2vw'
_symmetry_space_group_name_H-M 'F d d d :2'
_cell_angle_alpha 90
_cell_angle_beta 90
_cell_angle_gamma 90
_cell_formula_units_Z 8
_cell_length_a 8.334
_cell_length_b 11.212
_cell_length_c 18.668
_cell_volume 1744.353
_database_code_amcsd 0010268
_exptl_crystal_density_diffrn 5.089
_cod_original_sg_symbol_H-M 'F d d d'
_cod_original_formula_sum 'U2 Si O10 H4'
_cod_database_code 9007884

loop_
_space_group_symop_operation_xyz
x,y,z
x,1/2+y,1/2+z
1/2+x,y,1/2+z
1/2+x,1/2+y,z
3/4+x,-y,3/4+z
3/4+x,1/2-y,1/4+z
1/4+x,-y,1/4+z
1/4+x,1/2-y,3/4+z
3/4-x,y,3/4-z
3/4-x,1/2+y,1/4-z
1/4-x,y,1/4-z
1/4-x,1/2+y,3/4-z
-x,3/4+y,3/4+z
-x,1/4+y,1/4+z
1/2-x,3/4+y,1/4+z
1/2-x,1/4+y,3/4+z
x,3/4-y,3/4-z
x,1/4-y,1/4-z
1/2+x,3/4-y,1/4-z
1/2+x,1/4-y,3/4-z
3/4+x,3/4+y,-z
3/4+x,1/4+y,1/2-z
1/4+x,3/4+y,1/2-z
1/4+x,1/4+y,-z
3/4-x,3/4-y,z
3/4-x,1/4-y,1/2+z
1/4-x,3/4-y,1/2+z
1/4-x,1/4-y,z
-x,-y,-z
-x,1/2-y,1/2-z
1/2-x,-y,1/2-z
1/2-x,1/2-y,-z

loop_
_atom_site_aniso_label
_atom_site_aniso_U_11
_atom_site_aniso_U_22
_atom_site_aniso_U_33
_atom_site_aniso_U_12
_atom_site_aniso_U_13
_atom_site_aniso_U_23
U 0.01070 0.01000 0.01020 -0.00390 0.00000 0.00000
Si 0.01400 0.00700 0.01100 0.00000 0.00000 0.00000
O1 0.01500 0.02100 0.02000 0.00300 0.00000 0.00200
O2 0.01800 0.01500 0.01600 -0.00800 -0.00100 0.00100
Ow3 0.03000 0.03900 0.01800 -0.00900 0.00000 0.00000

loop_
_atom_site_label
_atom_site_fract_x
_atom_site_fract_y
_atom_site_fract_z
_atom_site_U_iso_or_equiv
_atom_site_type_symbol
_atom_site_attached_hydrogens
U 0.37500 0.37500 0.04413 0.01031 U 0
Si 0.12500 0.12500 0.12500 0.01089 Si 0
O1 0.55220 0.28620 0.04540 0.01862 O 0
O2 0.22430 0.20630 0.06770 0.01608 O 0
Ow3 0.37500 0.37500 0.17300 0.02913 O 0
H 0.30000 0.39400 0.19300 0.05066 H 0

loop_
_cod_changelog_entry_id
_cod_changelog_entry_author
_cod_changelog_entry_date
_cod_changelog_entry_text
1
;cod-tools version 3.8.0
Id: cif_guess_AMCSD_atom_types 9581 2023-05-17 12:35:41Z saulius
;
2023-05-18T08:42:18+03:00
;Derived atom types and hydrogen counts
from atom names that follow the AMCSD naming convention
(Wat == water, O-H == hydroxyl).
;

loop_
_cod_related_entry_id
_cod_related_entry_database
_cod_related_entry_code
1 AMCSD 0010268
